data_7242567
loop_
_publ_author_name
'Wu, Yu'
'Zhong, Yuyu'
'Kang, Weiyi'
'Liu, Yiwei'
'Yang, Tingting'
'Zhou, Mi'
'Zhou, Luyi'

_publ_section_title
;
 Two new luminescent Cd(ii)-based coordination polymers by regulating the
 asymmetrical tetracarboxylate and auxiliary ligands displaying high
 sensitivity for Fe3+ and CrO42&#x2212;
;
_journal_issue 19
_journal_name_full CrystEngComm
_journal_page_first 3460
_journal_page_last 3466
_journal_paper_doi 10.1039/D1CE00310K
_journal_volume 23
_journal_year 2021
_chemical_formula_moiety 'C26 H14 Cd2 N2 O8'
_chemical_formula_sum 'C26 H14 Cd2 N2 O8'
_chemical_formula_weight 707.19
_space_group_crystal_system triclinic
_space_group_IT_number 2
_space_group_name_Hall '-P 1'
_space_group_name_H-M_alt 'P -1'
_atom_sites_solution_hydrogens geom
_audit_creation_date 2020-10-29
_audit_creation_method
;
Olex2 1.2
(compiled 2018.05.29 svn.r3508 for OlexSys, GUI svn.r5506)
;
_audit_update_record
;
2020-12-11 deposited with the CCDC.	2021-03-25 downloaded from the CCDC.
;
_cell_angle_alpha 74.652(6)
_cell_angle_beta 66.351(8)
_cell_angle_gamma 79.654(5)
_cell_formula_units_Z 2
_cell_length_a 10.1590(8)
_cell_length_b 11.0042(6)
_cell_length_c 11.2516(10)
_cell_measurement_reflns_used 3965
_cell_measurement_temperature 293(2)
_cell_measurement_theta_max 71.0160
_cell_measurement_theta_min 4.1690
_cell_volume 1107.27(16)
_computing_cell_refinement 'CrysAlisPro 1.171.40.53 (Rigaku OD, 2019)'
_computing_data_collection 'CrysAlisPro 1.171.40.53 (Rigaku OD, 2019)'
_computing_data_reduction 'CrysAlisPro 1.171.40.53 (Rigaku OD, 2019)'
_computing_molecular_graphics 'Olex2 (Dolomanov et al., 2009)'
_computing_publication_material 'Olex2 (Dolomanov et al., 2009)'
_computing_structure_refinement 'ShelXL (Sheldrick, 2015)'
_diffrn_ambient_temperature 293(2)
_diffrn_detector 'CCD plate'
_diffrn_detector_area_resol_mean 8.1281
_diffrn_detector_type Eos
_diffrn_measured_fraction_theta_full 0.997
_diffrn_measured_fraction_theta_max 0.973
_diffrn_measurement_details
;
List of Runs (angles in degrees, time in seconds):

  # Type    Start    End  Width  t~exp~   \w     \q     \k     \f   Frames
#--------------------------------------------------------------------------
  1  \w     20.00  51.00   1.00    1.00    --    0.00  57.00 120.00   31
  2  \w    -61.00 -33.00   1.00    1.00    --    0.00 178.00   0.00   28
  3  \w    -71.00 -35.00   1.00    1.00    --    0.00 178.00-180.00   36
  4  \w     -3.00  22.00   1.00    1.00    --    0.00 -99.00 150.00   25
  5  \w    -21.00   6.00   1.00    1.00    --    0.00  57.00 120.00   27
  6  \w    -14.00  75.00   1.00    1.00    --   54.63 -57.00 120.00   89
  7  \w     20.00 109.00   1.00    1.00    --   54.63-125.00  60.00   89
  8  \w     53.00 127.00   1.00    1.00    --   54.63  37.00   0.00   74
  9  \w     33.00 122.00   1.00    1.00    --   54.63  57.00 -90.00   89
 10  \w     30.00  55.00   1.00    1.00    --   54.63 -77.00 -90.00   25
 11  \w     -1.00  71.00   1.00    1.00    --   54.63 -37.00   0.00   72
 12  \w     67.00  92.00   1.00    1.00    --   54.63  57.00-150.00   25
 13  \w     88.00 113.00   1.00    1.00    --  109.26-111.00 -90.00   25
 14  \w     93.00 131.00   1.00    1.00    --  109.26 -63.00   0.00   38
 15  \w     41.00  67.00   1.00    1.00    --  109.26-111.00 -90.00   26
 16  \w     58.00 143.00   1.00    1.00    --  109.26 -91.00  60.00   85
 17  \w     63.00 135.00   1.00    1.00    --  109.26 -37.00  60.00   72
 18  \w     46.00 102.00   1.00    1.00    --  109.26-111.00-120.00   56
 19  \w    143.00 178.00   1.00    1.00    --  109.26  50.00  60.00   35
 20  \w    134.00 170.00   1.00    1.00    --  109.26  63.00   0.00   36
 21  \w    124.00 150.00   1.00    1.00    --  109.26  37.00 -30.00   26
 22  \w     55.00  81.00   1.00    1.00    --  109.26 -63.00   0.00   26
 23  \w    146.00 171.00   1.00    1.00    --  109.26  63.00-150.00   25
 24  \w     90.00 124.00   1.00    1.00    --  109.26  50.00  60.00   34
 25  \w     42.00 140.00   1.00    1.00    --  109.26 -25.00-120.00   98
 26  \w     83.00 109.00   1.00    1.00    --  109.26-111.00   0.00   26
 27  \w     43.00 128.00   1.00    1.00    --  109.26 -63.00 -90.00   85
 28  \w     83.00 150.00   1.00    1.00    --  109.26  37.00 120.00   67
 29  \w    100.00 176.00   1.00    1.00    --  109.26 111.00  30.00   76
;
_diffrn_measurement_device 'four-circle diffractometer'
_diffrn_measurement_device_type 'Xcalibur, Eos, Gemini'
_diffrn_measurement_method '\w scans'
_diffrn_orient_matrix_type 'CrysAlisPro convention (1999,Acta A55,543-557)'
_diffrn_orient_matrix_UB_11 0.1570808000
_diffrn_orient_matrix_UB_12 -0.0246065000
_diffrn_orient_matrix_UB_13 -0.0933157000
_diffrn_orient_matrix_UB_21 0.0507296000
_diffrn_orient_matrix_UB_22 -0.0160105000
_diffrn_orient_matrix_UB_23 0.1156321000
_diffrn_orient_matrix_UB_31 -0.0186836000
_diffrn_orient_matrix_UB_32 -0.1426909000
_diffrn_orient_matrix_UB_33 0.0365134000
_diffrn_radiation_monochromator graphite
_diffrn_radiation_probe x-ray
_diffrn_radiation_type CuK\a
_diffrn_radiation_wavelength 1.54184
_diffrn_reflns_av_R_equivalents 0.0445
_diffrn_reflns_av_unetI/netI 0.0652
_diffrn_reflns_Laue_measured_fraction_full 0.997
_diffrn_reflns_Laue_measured_fraction_max 0.973
_diffrn_reflns_limit_h_max 11
_diffrn_reflns_limit_h_min -12
_diffrn_reflns_limit_k_max 8
_diffrn_reflns_limit_k_min -13
_diffrn_reflns_limit_l_max 12
_diffrn_reflns_limit_l_min -13
_diffrn_reflns_number 7126
_diffrn_reflns_point_group_measured_fraction_full 0.997
_diffrn_reflns_point_group_measured_fraction_max 0.973
_diffrn_reflns_theta_full 67.684
_diffrn_reflns_theta_max 71.250
_diffrn_reflns_theta_min 4.181
_diffrn_source 'fine-focus sealed X-ray tube'
_diffrn_source_type 'Enhance (Cu) X-ray Source'
_exptl_absorpt_coefficient_mu 15.918
_exptl_absorpt_correction_T_max 1.00000
_exptl_absorpt_correction_T_min 0.39161
_exptl_absorpt_correction_type multi-scan
_exptl_absorpt_process_details
;
CrysAlisPro 1.171.40.53 (Rigaku Oxford Diffraction, 2019)
Empirical absorption correction using spherical harmonics,
 implemented in SCALE3 ABSPACK scaling algorithm.
;
_exptl_crystal_colour colourless
_exptl_crystal_colour_primary colourless
_exptl_crystal_density_diffrn 2.121
_exptl_crystal_description block
_exptl_crystal_F_000 688
_exptl_crystal_size_max 0.2
_exptl_crystal_size_mid 0.2
_exptl_crystal_size_min 0.2
_refine_diff_density_max 0.970
_refine_diff_density_min -1.827
_refine_diff_density_rms 0.281
_refine_ls_extinction_method none
_refine_ls_goodness_of_fit_ref 1.070
_refine_ls_hydrogen_treatment constr
_refine_ls_matrix_type full
_refine_ls_number_parameters 325
_refine_ls_number_reflns 4192
_refine_ls_number_restraints 155
_refine_ls_restrained_S_all 1.053
_refine_ls_R_factor_all 0.0545
_refine_ls_R_factor_gt 0.0456
_refine_ls_shift/su_max 0.001
_refine_ls_shift/su_mean 0.000
_refine_ls_structure_factor_coef Fsqd
_refine_ls_weighting_details 'w=1/[\s^2^(Fo^2^)+(0.0656P)^2^] where P=(Fo^2^+2Fc^2^)/3'
_refine_ls_weighting_scheme calc
_refine_ls_wR_factor_gt 0.1148
_refine_ls_wR_factor_ref 0.1201
_reflns_Friedel_coverage 0.000
_reflns_number_gt 3509
_reflns_number_total 4192
_reflns_threshold_expression 'I > 2\s(I)'
_cod_data_source_file d1ce00310k2.cif
_cod_data_source_block 3
_cod_depositor_comments 'Adding full bibliography for 7242567--7242568.cif.'
_cod_database_code 7242567
_shelx_shelxl_version_number 2014/7
_shelx_space_group_comment
;
The symmetry employed for this shelxl refinement is uniquely defined
by the following loop, which should always be used as a source of
symmetry information in preference to the above space-group names.
They are only intended as comments.
;
_shelx_estimated_absorpt_t_max 0.143
_shelx_estimated_absorpt_t_min 0.143
_reflns_odcompleteness_completeness 99.77
_reflns_odcompleteness_iscentric 1
_reflns_odcompleteness_theta 66.97
_olex2_refinement_description
;
1. Fixed Uiso
 At 1.2 times of:
  All C(H) groups
2. Rigid bond restraints
 C2, C1, C6, C5, C4, C3, C7, C8
 with sigma for 1-2 distances of 0.01 and sigma for 1-3 distances of 0.01
 C15, C10, C11, C12, C13, C14, C9, C16, O5, O6
 with sigma for 1-2 distances of 0.01 and sigma for 1-3 distances of 0.01
3. Uiso/Uaniso restraints and constraints
C2 \\sim C1 \\sim C6 \\sim C5 \\sim C4 \\sim C3 \\sim C7 \\sim C8: within 2A
with sigma of 0.01 and sigma for terminal atoms of 0.02
C15 \\sim C10 \\sim C11 \\sim C12 \\sim C13 \\sim C14 \\sim C9 \\sim C16 \\sim
O5 \\sim O6: within 2A with sigma of 0.01 and sigma for terminal atoms of 0.02
Uanis(C15) \\sim Ueq: with sigma of 0.005 and sigma for terminal atoms of 0.01
Uanis(C15) = Uanis(C10) = Uanis(C9) = Uanis(C11)
4.a Aromatic/amide H refined with riding coordinates:
 C1(H1), C3(H3), C5(H5), C12(H12), C13(H13), C14(H14), C17(H17), C18(H18),
 C19(H19), C20(H20), C23(H23), C24(H24), C25(H25), C26(H26)
;
_olex2_submission_special_instructions 'No special instructions were received'
_oxdiff_exptl_absorpt_empirical_details
;
Empirical correction (ABSPACK) includes:
- Absorption correction using spherical harmonics
- Frame scaling
;
_oxdiff_exptl_absorpt_empirical_full_max 1.970
_oxdiff_exptl_absorpt_empirical_full_min 0.642

loop_
_space_group_symop_operation_xyz
'x, y, z'
'-x, -y, -z'

loop_
_atom_site_label
_atom_site_type_symbol
_atom_site_fract_x
_atom_site_fract_y
_atom_site_fract_z
_atom_site_U_iso_or_equiv
_atom_site_adp_type
_atom_site_occupancy
_atom_site_site_symmetry_order
_atom_site_calc_flag
_atom_site_refinement_flags_posn
_atom_site_refinement_flags_adp
_atom_site_refinement_flags_occupancy
_atom_site_disorder_assembly
_atom_site_disorder_group
Cd1 Cd -0.04166(4) 0.94787(4) 1.37547(4) 0.01207(14) Uani 1 1 d . . . . .
Cd2 Cd 0.34299(4) 0.83943(4) 0.42358(4) 0.00888(13) Uani 1 1 d . . . . .
O1 O 0.0799(5) 0.8306(5) 1.2350(5) 0.0228(11) Uani 1 1 d . . . . .
O2 O 0.2792(5) 0.7618(4) 1.2812(4) 0.0185(10) Uani 1 1 d . . . . .
O3 O 0.1195(5) 0.9232(5) 0.7706(5) 0.0225(10) Uani 1 1 d . . . . .
O4 O 0.3334(5) 0.8932(5) 0.6109(4) 0.0206(10) Uani 1 1 d . . . . .
O5 O 0.7254(5) 0.9700(4) 0.6955(5) 0.0207(10) Uani 1 1 d . U . . .
O6 O 0.7725(5) 0.8577(4) 0.5421(4) 0.0180(9) Uani 1 1 d . U . . .
O7 O 1.0430(4) 0.8752(4) 0.5504(4) 0.0107(8) Uani 1 1 d . . . . .
O8 O 1.1800(4) 0.6997(4) 0.5830(5) 0.0174(9) Uani 1 1 d . . . . .
N1 N 0.5133(6) 0.6796(5) 0.4821(5) 0.0162(11) Uani 1 1 d . . . . .
N2 N 0.5698(5) 0.8483(5) 0.2498(5) 0.0131(10) Uani 1 1 d . . . . .
C1 C 0.2320(6) 0.8233(5) 0.9679(6) 0.0097(10) Uani 1 1 d . U . . .
H1 H 0.1342 0.8497 0.9939 0.012 Uiso 1 1 calc R . . . .
C2 C 0.2941(6) 0.7793(5) 1.0621(6) 0.0093(10) Uani 1 1 d . U . . .
C3 C 0.4401(6) 0.7346(5) 1.0230(6) 0.0085(10) Uani 1 1 d . U . . .
H3 H 0.4813 0.7039 1.0867 0.010 Uiso 1 1 calc R . . . .
C4 C 0.5243(6) 0.7356(5) 0.8904(6) 0.0098(11) Uani 1 1 d . U . . .
C5 C 0.4604(6) 0.7846(5) 0.7957(6) 0.0092(10) Uani 1 1 d . U . . .
H5 H 0.5155 0.7879 0.7062 0.011 Uiso 1 1 calc R . . . .
C6 C 0.3150(6) 0.8281(5) 0.8349(6) 0.0082(10) Uani 1 1 d . U . . .
C7 C 0.2112(6) 0.7903(5) 1.2066(6) 0.0107(11) Uani 1 1 d . U . . .
C8 C 0.2518(6) 0.8851(6) 0.7292(6) 0.0116(11) Uani 1 1 d . U . . .
C9 C 0.6783(6) 0.6864(5) 0.8540(6) 0.0094(5) Uani 1 1 d . U . . .
C10 C 0.7908(6) 0.7496(5) 0.7464(6) 0.0094(5) Uani 1 1 d . U . . .
C11 C 0.9334(6) 0.6977(5) 0.7224(6) 0.0094(5) Uani 1 1 d . U . . .
C12 C 0.9639(7) 0.5867(6) 0.8041(7) 0.0203(13) Uani 1 1 d . U . . .
H12 H 1.0592 0.5549 0.7884 0.024 Uiso 1 1 calc R . . . .
C13 C 0.8545(7) 0.5235(6) 0.9081(7) 0.0241(15) Uani 1 1 d . U . . .
H13 H 0.8752 0.4482 0.9613 0.029 Uiso 1 1 calc R . . . .
C14 C 0.7122(7) 0.5736(6) 0.9328(7) 0.0191(13) Uani 1 1 d . U . . .
H14 H 0.6382 0.5310 1.0032 0.023 Uiso 1 1 calc R . . . .
C15 C 0.7608(6) 0.8694(5) 0.6548(6) 0.0094(5) Uani 1 1 d . U . . .
C16 C 1.0605(6) 0.7604(6) 0.6120(6) 0.0103(11) Uani 1 1 d . U . . .
C17 C 0.4800(8) 0.6022(6) 0.6002(7) 0.0231(15) Uani 1 1 d . . . . .
H17 H 0.3834 0.5970 0.6557 0.028 Uiso 1 1 calc R . . . .
C18 C 0.5854(10) 0.5280(7) 0.6443(8) 0.0323(18) Uani 1 1 d . . . . .
H18 H 0.5594 0.4738 0.7275 0.039 Uiso 1 1 calc R . . . .
C19 C 0.7277(9) 0.5368(7) 0.5625(8) 0.0334(18) Uani 1 1 d . . . . .
H19 H 0.7999 0.4881 0.5893 0.040 Uiso 1 1 calc R . . . .
C20 C 0.7622(8) 0.6185(7) 0.4407(8) 0.0270(16) Uani 1 1 d . . . . .
H20 H 0.8582 0.6278 0.3851 0.032 Uiso 1 1 calc R . . . .
C21 C 0.6529(7) 0.6870(6) 0.4014(7) 0.0165(13) Uani 1 1 d . . . . .
C22 C 0.6795(6) 0.7698(6) 0.2663(6) 0.0143(12) Uani 1 1 d . . . . .
C23 C 0.8111(7) 0.7563(8) 0.1614(7) 0.0269(16) Uani 1 1 d . . . . .
H23 H 0.8872 0.7022 0.1761 0.032 Uiso 1 1 calc R . . . .
C24 C 0.8255(8) 0.8251(7) 0.0358(7) 0.0284(17) Uani 1 1 d . . . . .
H24 H 0.9118 0.8180 -0.0357 0.034 Uiso 1 1 calc R . . . .
C25 C 0.7098(7) 0.9053(6) 0.0171(7) 0.0205(14) Uani 1 1 d . . . . .
H25 H 0.7158 0.9504 -0.0672 0.025 Uiso 1 1 calc R . . . .
C26 C 0.5860(7) 0.9160(6) 0.1267(7) 0.0180(13) Uani 1 1 d . . . . .
H26 H 0.5100 0.9726 0.1153 0.022 Uiso 1 1 calc R . . . .

loop_
_atom_site_aniso_label
_atom_site_aniso_U_11
_atom_site_aniso_U_22
_atom_site_aniso_U_33
_atom_site_aniso_U_23
_atom_site_aniso_U_13
_atom_site_aniso_U_12
Cd1 0.0123(2) 0.0150(2) 0.0059(2) -0.00376(16) -0.00175(17) 0.00453(16)
Cd2 0.0043(2) 0.0129(2) 0.0053(2) -0.00121(15) 0.00073(15) 0.00243(14)
O1 0.011(2) 0.039(3) 0.018(2) -0.019(2) -0.0014(19) 0.009(2)
O2 0.019(2) 0.024(2) 0.012(2) -0.0067(19) -0.0060(19) 0.0037(19)
O3 0.011(2) 0.034(3) 0.016(2) -0.002(2) -0.0063(19) 0.0081(19)
O4 0.019(2) 0.033(3) 0.009(2) -0.0002(19) -0.0065(19) -0.002(2)
O5 0.022(2) 0.012(2) 0.018(2) -0.0028(17) -0.001(2) 0.0061(18)
O6 0.012(2) 0.028(2) 0.010(2) 0.0014(18) -0.0016(17) -0.0068(18)
O7 0.0084(19) 0.0100(19) 0.011(2) 0.0017(16) -0.0014(16) -0.0037(15)
O8 0.0042(19) 0.019(2) 0.020(2) 0.0001(18) 0.0015(17) 0.0022(16)
N1 0.009(2) 0.019(3) 0.016(3) -0.004(2) -0.003(2) 0.003(2)
N2 0.009(2) 0.013(2) 0.014(3) -0.002(2) -0.001(2) -0.0014(19)
C1 0.001(2) 0.014(3) 0.013(3) -0.004(2) -0.001(2) 0.0002(19)
C2 0.009(2) 0.009(2) 0.006(2) -0.002(2) 0.000(2) -0.0006(19)
C3 0.008(2) 0.008(2) 0.010(2) -0.001(2) -0.004(2) -0.0015(19)
C4 0.004(2) 0.010(3) 0.013(3) -0.002(2) 0.000(2) -0.0023(19)
C5 0.008(2) 0.014(3) 0.004(2) -0.004(2) 0.001(2) -0.004(2)
C6 0.005(2) 0.011(2) 0.009(2) -0.001(2) -0.003(2) -0.0019(19)
C7 0.011(3) 0.011(3) 0.007(3) -0.004(2) 0.001(2) 0.000(2)
C8 0.012(3) 0.013(3) 0.011(3) 0.000(2) -0.006(2) -0.003(2)
C9 0.0031(12) 0.0099(12) 0.0109(13) -0.0018(10) 0.0010(10) 0.0002(10)
C10 0.0031(12) 0.0099(12) 0.0109(13) -0.0018(10) 0.0010(10) 0.0002(10)
C11 0.0031(12) 0.0099(12) 0.0109(13) -0.0018(10) 0.0010(10) 0.0002(10)
C12 0.006(2) 0.019(3) 0.027(3) 0.004(2) -0.003(2) 0.003(2)
C13 0.013(3) 0.017(3) 0.026(3) 0.009(3) -0.002(3) 0.004(2)
C14 0.007(3) 0.019(3) 0.018(3) 0.006(2) 0.003(2) -0.004(2)
C15 0.0031(12) 0.0099(12) 0.0109(13) -0.0018(10) 0.0010(10) 0.0002(10)
C16 0.004(2) 0.016(3) 0.007(3) -0.003(2) 0.002(2) -0.003(2)
C17 0.024(4) 0.017(3) 0.027(4) -0.007(3) -0.010(3) 0.007(3)
C18 0.050(5) 0.015(3) 0.033(4) -0.001(3) -0.023(4) 0.006(3)
C19 0.038(4) 0.027(4) 0.041(5) -0.006(3) -0.027(4) 0.013(3)
C20 0.022(4) 0.030(4) 0.031(4) -0.011(3) -0.014(3) 0.009(3)
C21 0.016(3) 0.014(3) 0.024(4) -0.010(3) -0.011(3) 0.004(2)
C22 0.008(3) 0.016(3) 0.019(3) -0.005(3) -0.004(3) -0.002(2)
C23 0.009(3) 0.040(4) 0.025(4) -0.011(3) -0.002(3) 0.007(3)
C24 0.016(3) 0.035(4) 0.023(4) -0.012(3) 0.008(3) -0.005(3)
C25 0.025(3) 0.019(3) 0.014(3) -0.001(3) -0.001(3) -0.010(3)
C26 0.018(3) 0.015(3) 0.019(3) -0.002(3) -0.004(3) -0.004(2)

loop_
_atom_type_symbol
_atom_type_description
_atom_type_scat_dispersion_real
_atom_type_scat_dispersion_imag
_atom_type_scat_source
C C 0.0181 0.0091 'International Tables Vol C Tables 4.2.6.8 and 6.1.1.4'
H H 0.0000 0.0000 'International Tables Vol C Tables 4.2.6.8 and 6.1.1.4'
Cd Cd 0.1185 4.6533 'International Tables Vol C Tables 4.2.6.8 and 6.1.1.4'
N N 0.0311 0.0180 'International Tables Vol C Tables 4.2.6.8 and 6.1.1.4'
O O 0.0492 0.0322 'International Tables Vol C Tables 4.2.6.8 and 6.1.1.4'

loop_
_geom_angle_atom_site_label_1
_geom_angle_atom_site_label_2
_geom_angle_atom_site_label_3
_geom_angle
_geom_angle_site_symmetry_1
_geom_angle_site_symmetry_3
_geom_angle_publ_flag
O1 Cd1 O3 90.69(18) . 2_577 ?
O1 Cd1 O6 113.44(19) . 1_456 ?
O1 Cd1 O7 145.43(17) . 2_677 ?
O1 Cd1 O7 104.90(16) . 1_456 ?
O3 Cd1 O6 108.73(17) 2_577 1_456 ?
O3 Cd1 O7 160.26(17) 2_577 1_456 ?
O3 Cd1 O7 86.21(17) 2_577 2_677 ?
O6 Cd1 O7 100.08(16) 1_456 2_677 ?
O6 Cd1 O7 76.46(15) 1_456 1_456 ?
O7 Cd1 O7 74.07(16) 2_677 1_456 ?
O2 Cd2 N1 104.70(17) 1_554 . ?
O2 Cd2 N2 83.53(17) 1_554 . ?
O4 Cd2 O2 161.14(17) . 1_554 ?
O4 Cd2 O5 102.96(17) . 2_676 ?
O4 Cd2 O8 80.98(17) . 1_455 ?
O4 Cd2 N1 80.04(18) . . ?
O4 Cd2 N2 114.94(17) . . ?
O5 Cd2 O2 80.74(17) 2_676 1_554 ?
O5 Cd2 N1 154.51(17) 2_676 . ?
O5 Cd2 N2 87.21(17) 2_676 . ?
O8 Cd2 O2 81.64(16) 1_455 1_554 ?
O8 Cd2 O5 123.46(16) 1_455 2_676 ?
O8 Cd2 N1 82.02(16) 1_455 . ?
O8 Cd2 N2 142.74(16) 1_455 . ?
N2 Cd2 N1 69.04(18) . . ?
C7 O1 Cd1 126.3(4) . . ?
C7 O2 Cd2 143.1(4) . 1_556 ?
C8 O3 Cd1 116.3(4) . 2_577 ?
C8 O4 Cd2 138.9(4) . . ?
C15 O5 Cd2 123.7(4) . 2_676 ?
C15 O6 Cd1 113.9(4) . 1_654 ?
Cd1 O7 Cd1 105.93(16) 2_677 1_654 ?
C16 O7 Cd1 124.5(4) . 2_677 ?
C16 O7 Cd1 128.3(4) . 1_654 ?
C16 O8 Cd2 106.1(4) . 1_655 ?
C17 N1 Cd2 122.4(4) . . ?
C17 N1 C21 119.1(6) . . ?
C21 N1 Cd2 117.2(4) . . ?
C22 N2 Cd2 119.5(4) . . ?
C22 N2 C26 118.4(5) . . ?
C26 N2 Cd2 121.2(4) . . ?
C2 C1 H1 119.9 . . ?
C2 C1 C6 120.2(5) . . ?
C6 C1 H1 119.9 . . ?
C1 C2 C3 119.7(5) . . ?
C1 C2 C7 121.4(5) . . ?
C3 C2 C7 118.7(5) . . ?
C2 C3 H3 119.5 . . ?
C4 C3 C2 121.0(5) . . ?
C4 C3 H3 119.5 . . ?
C3 C4 C5 118.4(5) . . ?
C3 C4 C9 119.0(5) . . ?
C5 C4 C9 122.6(5) . . ?
C4 C5 H5 119.7 . . ?
C6 C5 C4 120.5(5) . . ?
C6 C5 H5 119.7 . . ?
C1 C6 C5 120.1(5) . . ?
C1 C6 C8 121.0(5) . . ?
C5 C6 C8 118.8(5) . . ?
O1 C7 C2 115.2(5) . . ?
O2 C7 O1 127.4(6) . . ?
O2 C7 C2 117.3(5) . . ?
O3 C8 C6 116.0(5) . . ?
O4 C8 O3 125.8(6) . . ?
O4 C8 C6 118.2(5) . . ?
C10 C9 C4 123.1(5) . . ?
C14 C9 C4 117.9(5) . . ?
C14 C9 C10 118.9(5) . . ?
C9 C10 C15 121.5(5) . . ?
C11 C10 C9 118.9(5) . . ?
C11 C10 C15 119.6(5) . . ?
C10 C11 C16 122.5(5) . . ?
C12 C11 C10 120.8(5) . . ?
C12 C11 C16 116.7(5) . . ?
C11 C12 H12 119.7 . . ?
C13 C12 C11 120.6(6) . . ?
C13 C12 H12 119.7 . . ?
C12 C13 H13 120.4 . . ?
C12 C13 C14 119.2(6) . . ?
C14 C13 H13 120.4 . . ?
C9 C14 H14 119.3 . . ?
C13 C14 C9 121.5(6) . . ?
C13 C14 H14 119.3 . . ?
O5 C15 O6 125.5(6) . . ?
O5 C15 C10 118.6(5) . . ?
O6 C15 C10 115.9(5) . . ?
O7 C16 C11 119.7(5) . . ?
O8 C16 O7 121.6(5) . . ?
O8 C16 C11 118.7(5) . . ?
N1 C17 H17 119.0 . . ?
N1 C17 C18 122.1(7) . . ?
C18 C17 H17 119.0 . . ?
C17 C18 H18 120.6 . . ?
C19 C18 C17 118.8(7) . . ?
C19 C18 H18 120.6 . . ?
C18 C19 H19 120.5 . . ?
C18 C19 C20 119.1(7) . . ?
C20 C19 H19 120.5 . . ?
C19 C20 H20 120.3 . . ?
C19 C20 C21 119.4(7) . . ?
C21 C20 H20 120.3 . . ?
N1 C21 C20 121.5(6) . . ?
N1 C21 C22 115.2(5) . . ?
C20 C21 C22 123.2(6) . . ?
N2 C22 C21 116.8(5) . . ?
N2 C22 C23 122.4(6) . . ?
C23 C22 C21 120.5(6) . . ?
C22 C23 H23 120.7 . . ?
C24 C23 C22 118.6(6) . . ?
C24 C23 H23 120.7 . . ?
C23 C24 H24 120.3 . . ?
C23 C24 C25 119.4(6) . . ?
C25 C24 H24 120.3 . . ?
C24 C25 H25 120.9 . . ?
C26 C25 C24 118.2(6) . . ?
C26 C25 H25 120.9 . . ?
N2 C26 C25 123.0(6) . . ?
N2 C26 H26 118.5 . . ?
C25 C26 H26 118.5 . . ?

loop_
_geom_bond_atom_site_label_1
_geom_bond_atom_site_label_2
_geom_bond_distance
_geom_bond_site_symmetry_2
_geom_bond_publ_flag
Cd1 O1 2.152(4) . ?
Cd1 O3 2.178(4) 2_577 ?
Cd1 O6 2.216(4) 1_456 ?
Cd1 O7 2.352(4) 1_456 ?
Cd1 O7 2.308(4) 2_677 ?
Cd2 O2 2.339(4) 1_554 ?
Cd2 O4 2.297(5) . ?
Cd2 O5 2.326(4) 2_676 ?
Cd2 O8 2.322(4) 1_455 ?
Cd2 N1 2.394(5) . ?
Cd2 N2 2.347(5) . ?
O1 C7 1.264(7) . ?
O2 Cd2 2.339(4) 1_556 ?
O2 C7 1.236(7) . ?
O3 Cd1 2.179(4) 2_577 ?
O3 C8 1.264(8) . ?
O4 C8 1.243(8) . ?
O5 Cd2 2.326(4) 2_676 ?
O5 C15 1.248(7) . ?
O6 Cd1 2.216(4) 1_654 ?
O6 C15 1.264(7) . ?
O7 Cd1 2.308(4) 2_677 ?
O7 Cd1 2.352(4) 1_654 ?
O7 C16 1.289(7) . ?
O8 Cd2 2.322(4) 1_655 ?
O8 C16 1.238(7) . ?
N1 C17 1.322(9) . ?
N1 C21 1.346(8) . ?
N2 C22 1.326(8) . ?
N2 C26 1.347(8) . ?
C1 H1 0.9300 . ?
C1 C2 1.383(8) . ?
C1 C6 1.384(8) . ?
C2 C3 1.402(8) . ?
C2 C7 1.528(8) . ?
C3 H3 0.9300 . ?
C3 C4 1.388(8) . ?
C4 C5 1.404(8) . ?
C4 C9 1.486(7) . ?
C5 H5 0.9300 . ?
C5 C6 1.393(8) . ?
C6 C8 1.514(8) . ?
C9 C10 1.409(8) . ?
C9 C14 1.398(8) . ?
C10 C11 1.403(7) . ?
C10 C15 1.511(8) . ?
C11 C12 1.389(8) . ?
C11 C16 1.505(7) . ?
C12 H12 0.9300 . ?
C12 C13 1.376(9) . ?
C13 H13 0.9300 . ?
C13 C14 1.394(9) . ?
C14 H14 0.9300 . ?
C17 H17 0.9300 . ?
C17 C18 1.399(10) . ?
C18 H18 0.9300 . ?
C18 C19 1.372(12) . ?
C19 H19 0.9300 . ?
C19 C20 1.374(11) . ?
C20 H20 0.9300 . ?
C20 C21 1.383(9) . ?
C21 C22 1.496(9) . ?
C22 C23 1.399(9) . ?
C23 H23 0.9300 . ?
C23 C24 1.378(10) . ?
C24 H24 0.9300 . ?
C24 C25 1.390(10) . ?
C25 H25 0.9300 . ?
C25 C26 1.378(9) . ?
C26 H26 0.9300 . ?
